data_2202275
loop_
_publ_author_name
'Oku, Hiroyuki'
'Shichiri, Kazuaki'
'Yamada, Keiichi'
'Katakai, Ryoichi'

_publ_section_title
;A peptide sequence containing a hydroxy acid residue:
 (<i>S</i>)-2-hydroxy-3-methylbutanoyl-<small>L</small>-alanyl-<small>L</small>-proline
 benzyl ester
 (H--<small>L</small>-Hmb--<small>L</small>-Ala--<small>L</small>-Pro--OBzl)
;
_journal_issue 9
_journal_name_full 'Acta Crystallographica Section E'
_journal_page_first o1413
_journal_page_last o1415
_journal_paper_doi 10.1107/S1600536803018701
_journal_volume 59
_journal_year 2003
_chemical_formula_iupac 'C20 H28 N2 O5'
_chemical_formula_moiety 'C20 H28 N2 O5'
_chemical_formula_sum 'C20 H28 N2 O5'
_chemical_formula_weight 376.45
_chemical_melting_point 405
_chemical_name_systematic
;
(S)-2-Hydroxy-3-methylbutanoyl-L-alanyl-L-proline benzyl ester
;
_space_group_IT_number 4
_symmetry_cell_setting monoclinic
_symmetry_space_group_name_Hall 'P 2yb'
_symmetry_space_group_name_H-M 'P 1 21 1'
_cell_angle_alpha 90
_cell_angle_beta 94.394(10)
_cell_angle_gamma 90
_cell_formula_units_Z 2
_cell_length_a 5.8977(7)
_cell_length_b 10.1767(16)
_cell_length_c 16.941(2)
_cell_measurement_reflns_used 9297
_cell_measurement_temperature 173.1
_cell_measurement_theta_max 68.3
_cell_measurement_theta_min 4.3
_cell_volume 1013.8(2)
_computing_cell_refinement RAPID-AUTO
_computing_data_collection 'RAPID-AUTO (Molecular Structure Corporation & Rigaku Corporation, 2003)'
_computing_data_reduction 'CrystalStructure (Molecular Structure Corporation & Rigaku Corporation, 2003)'
_computing_molecular_graphics 'ORTEP (Johnson, 1965)'
_computing_publication_material CrystalStructure
_computing_structure_refinement 'CRYSTALS (Watkin et al., 1996)'
_computing_structure_solution 'SIR2002 (Burla et al., 2003)'
_diffrn_detector_area_resol_mean 10.00
_diffrn_measured_fraction_theta_full 0.935
_diffrn_measured_fraction_theta_max 1.00
_diffrn_measurement_device_type 'Rigaku RAXIS-RAPID area-detector'
_diffrn_measurement_method \w
_diffrn_radiation_type 'Cu K\a'
_diffrn_radiation_wavelength 1.5418
_diffrn_reflns_av_R_equivalents 0.055
_diffrn_reflns_limit_h_max 7
_diffrn_reflns_limit_h_min -7
_diffrn_reflns_limit_k_max 11
_diffrn_reflns_limit_k_min -11
_diffrn_reflns_limit_l_max 20
_diffrn_reflns_limit_l_min -20
_diffrn_reflns_number 16496
_diffrn_reflns_theta_full 65.50
_diffrn_reflns_theta_max 65.50
_diffrn_standards_number 0
_exptl_absorpt_coefficient_mu 0.728
_exptl_absorpt_correction_T_max 0.964
_exptl_absorpt_correction_T_min 0.730
_exptl_absorpt_correction_type refdelf
_exptl_absorpt_process_details '(DIFABS; Walker & Stuart, 1983)'
_exptl_crystal_colour colourless
_exptl_crystal_density_diffrn 1.233
_exptl_crystal_density_meas ?
_exptl_crystal_density_method 'not measured'
_exptl_crystal_description platelet
_exptl_crystal_F_000 404.00
_exptl_crystal_size_max 0.5
_exptl_crystal_size_mid 0.5
_exptl_crystal_size_min 0.05
_refine_diff_density_max 0.59
_refine_diff_density_min -0.41
_refine_ls_extinction_method none
_refine_ls_goodness_of_fit_ref 1.008
_refine_ls_hydrogen_treatment constr
_refine_ls_number_parameters 215
_refine_ls_number_reflns 1844
_refine_ls_R_factor_gt 0.079
_refine_ls_shift/su_max <0.001
_refine_ls_structure_factor_coef Fsqd
_refine_ls_weighting_details
;
Chebychev polynomial with 3 parameters (Carruthers & Watkin, 1979),
25758.0000 31369.7000 698.5290
;
_refine_ls_weighting_scheme calc
_refine_ls_wR_factor_ref 0.067
_reflns_number_gt 1799
_reflns_number_total 1844
_reflns_threshold_expression F^2^>2.0\s(F^2^)
_cod_data_source_file ac6056.cif
_cod_data_source_block I
_cod_depositor_comments
;
The following automatic conversions were performed:

'_exptl_crystal_density_meas' value 'not measured' was changed to '?'
- the value is perceived as not measured.

Automatic conversion script
Id: cif_fix_values 3008 2015-01-20 13:52:24Z robertas 
;
_cod_original_sg_symbol_H-M 'P 21'
_cod_database_code 2202275
_cod_database_fobs_code 2202275

loop_
_symmetry_equiv_pos_as_xyz
x,y,z
-x,y+1/2,-z

loop_
_atom_site_label
_atom_site_fract_x
_atom_site_fract_y
_atom_site_fract_z
_atom_site_U_iso_or_equiv
_atom_site_adp_type
_atom_site_calc_flag
_atom_site_refinement_flags
_atom_site_occupancy
_atom_site_disorder_assembly
_atom_site_disorder_group
_atom_site_type_symbol
O111 1.2011(4) 0.4494(4) 0.14920(10) 0.0451(9) Uani d . 1.00 . . O
O112 0.6301(4) 0.5643(3) 0.13510(10) 0.0421(9) Uani d . 1.00 . . O
O121 1.0652(4) 0.4970(3) 0.38070(10) 0.0410(8) Uani d . 1.00 . . O
O131 0.8572(7) 0.3977(4) 0.5506(2) 0.0710(10) Uani d . 1.00 . . O
O141 1.1124(5) 0.5288(4) 0.61520(10) 0.0630(10) Uani d . 1.00 . . O
N121 0.8717(5) 0.4929(4) 0.2358(2) 0.0335(9) Uani d . 1.00 . . N
N131 0.7668(5) 0.5928(4) 0.4335(2) 0.0370(10) Uani d . 1.00 . . N
C111 1.0116(6) 0.5105(5) 0.1059(2) 0.0360(10) Uani d . 1.00 . . C
C112 0.8201(6) 0.5250(4) 0.1615(2) 0.0310(10) Uani d . 1.00 . . C
C113 0.9324(7) 0.4335(5) 0.0314(2) 0.0380(10) Uiso d . 1.00 . . C
C114 0.8334(8) 0.3002(5) 0.0504(3) 0.0610(10) Uiso d . 1.00 . . C
C115 1.1248(7) 0.4201(5) -0.0229(2) 0.0500(10) Uiso d . 1.00 . . C
C121 0.7170(6) 0.5043(5) 0.2988(2) 0.0330(10) Uani d . 1.00 . . C
C122 0.8641(7) 0.5326(5) 0.3744(2) 0.0330(10) Uani d . 1.00 . . C
C123 0.5830(7) 0.3763(5) 0.3073(2) 0.0440(10) Uiso d . 1.00 . . C
C131 0.9013(7) 0.6217(5) 0.5079(2) 0.0400(10) Uani d . 1.00 . . C
C132 0.9505(8) 0.5009(6) 0.5571(2) 0.0470(10) Uani d . 1.00 . . C
C133 0.7486(8) 0.7148(5) 0.5505(3) 0.0490(10) Uiso d . 1.00 . . C
C134 0.5150(10) 0.6737(8) 0.5202(4) 0.039(2) Uiso d P 0.65 . . C
C135 0.5333(7) 0.6451(5) 0.4335(2) 0.0410(10) Uiso d . 1.00 . . C
C136 0.562(2) 0.7580(10) 0.4954(8) 0.038(3) Uiso d P 0.35 . . C
C141 1.1412(9) 0.4328(7) 0.6778(2) 0.081(2) Uani d . 1.00 . . C
C142 0.9547(8) 0.4424(6) 0.7335(3) 0.0510(10) Uiso d . 1.00 . . C
C143 0.9019(8) 0.5591(5) 0.7655(3) 0.0520(10) Uiso d . 1.00 . . C
C144 0.7294(8) 0.5708(6) 0.8166(3) 0.0590(10) Uiso d . 1.00 . . C
C145 0.6131(8) 0.4582(5) 0.8358(3) 0.0580(10) Uiso d . 1.00 . . C
C146 0.6650(10) 0.3408(7) 0.8058(3) 0.075(2) Uiso d . 1.00 . . C
C147 0.8321(9) 0.3297(6) 0.7523(3) 0.069(2) Uiso d . 1.00 . . C
H(1) 1.3219 0.5034 0.1382 0.054 Uiso c . 1.00 . . H
H(2) 1.0561 0.5957 0.0902 0.044 Uiso c . 1.00 . . H
H(3) 0.8156 0.4832 0.0036 0.046 Uiso c . 1.00 . . H
H(4) 0.7108 0.3141 0.0827 0.073 Uiso c . 1.00 . . H
H(5) 0.7791 0.2564 0.0032 0.073 Uiso c . 1.00 . . H
H(6) 0.9464 0.2479 0.0782 0.073 Uiso c . 1.00 . . H
H(7) 1.2445 0.3704 0.0033 0.060 Uiso c . 1.00 . . H
H(8) 1.0699 0.3761 -0.0700 0.060 Uiso c . 1.00 . . H
H(9) 1.1801 0.5045 -0.0359 0.060 Uiso c . 1.00 . . H
H(10) 1.0196 0.4593 0.2498 0.040 Uiso c . 1.00 . . H
H(11) 0.6155 0.5756 0.2878 0.040 Uiso c . 1.00 . . H
H(12) 0.4876 0.3855 0.3496 0.053 Uiso c . 1.00 . . H
H(13) 0.4923 0.3596 0.2595 0.053 Uiso c . 1.00 . . H
H(14) 0.6851 0.3052 0.3180 0.052 Uiso c . 1.00 . . H
H(15) 0.5158 0.7229 0.4027 0.049 Uiso c . 1.00 . . H
H(16) 0.4241 0.5819 0.4143 0.050 Uiso c . 1.00 . . H
H(17) 0.4128 0.7488 0.5268 0.042 Uiso c . 1.00 . . H
H(18) 0.4812 0.5982 0.5559 0.042 Uiso c P 0.65 . . H
H(19) 0.7704 0.7032 0.6062 0.058 Uiso c . 1.00 . . H
H(20) 0.7758 0.8040 0.5377 0.058 Uiso c . 1.00 . . H
H(21) 1.0393 0.6642 0.4976 0.048 Uiso c . 1.00 . . H
H(22) 1.1347 0.3476 0.6548 0.097 Uiso c . 1.00 . . H
H(23) 1.2846 0.4448 0.7064 0.097 Uiso c . 1.00 . . H
H(24) 0.9854 0.6352 0.7531 0.062 Uiso c . 1.00 . . H
H(25) 0.6922 0.6536 0.8381 0.071 Uiso c . 1.00 . . H
H(26) 0.4938 0.4648 0.8702 0.070 Uiso c . 1.00 . . H
H(27) 0.5841 0.2653 0.8212 0.090 Uiso c . 1.00 . . H
H(28) 0.8657 0.2467 0.7303 0.083 Uiso c . 1.00 . . H
H(29) 0.5344 0.8606 0.4799 0.042 Uiso c P 0.35 . . H

loop_
_atom_site_aniso_label
_atom_site_aniso_U_11
_atom_site_aniso_U_22
_atom_site_aniso_U_33
_atom_site_aniso_U_12
_atom_site_aniso_U_13
_atom_site_aniso_U_23
O111 0.0260(10) 0.076(3) 0.0340(10) 0.002(2) 0.0040(10) 0.009(2)
O112 0.0310(10) 0.065(2) 0.0300(10) 0.011(2) 0.0050(10) 0.005(2)
O121 0.0290(10) 0.059(2) 0.0340(10) 0.012(2) 0.0020(10) -0.005(2)
O131 0.108(3) 0.058(3) 0.045(2) 0.004(3) -0.005(2) -0.002(2)
O141 0.051(2) 0.103(3) 0.032(2) 0.011(2) -0.0060(10) 0.002(2)
N121 0.026(2) 0.053(3) 0.0230(10) 0.003(2) 0.0080(10) -0.001(2)
N131 0.029(2) 0.058(3) 0.023(2) 0.004(2) 0.0020(10) -0.005(2)
C111 0.032(2) 0.048(3) 0.028(2) 0.000(2) 0.007(2) 0.001(2)
C112 0.034(2) 0.031(3) 0.030(2) -0.003(2) 0.006(2) 0.003(2)
C121 0.031(2) 0.048(3) 0.022(2) 0.000(2) 0.011(2) 0.006(2)
C122 0.036(2) 0.039(3) 0.025(2) -0.002(2) 0.009(2) 0.002(2)
C131 0.030(2) 0.061(4) 0.027(2) -0.008(2) 0.003(2) -0.006(2)
C132 0.049(3) 0.071(4) 0.022(2) 0.014(3) 0.004(2) -0.006(3)
C141 0.086(4) 0.129(6) 0.027(2) 0.049(4) -0.001(2) 0.008(3)

loop_
_atom_type_symbol
_atom_type_description
_atom_type_scat_dispersion_real
_atom_type_scat_dispersion_imag
_atom_type_scat_source
C C 0.0018 0.0009 'International Tables Vol C Tables 4.2.6.8 and 6.1.1.4'
H H 0.0000 0.0000 'International Tables Vol C Tables 4.2.6.8 and 6.1.1.4'
N N 0.0031 0.0018 'International Tables Vol C Tables 4.2.6.8 and 6.1.1.4'
O O 0.0049 0.0032 'International Tables Vol C Tables 4.2.6.8 and 6.1.1.4'

loop_
_geom_angle_atom_site_label_1
_geom_angle_atom_site_label_2
_geom_angle_atom_site_label_3
_geom_angle
_geom_angle_publ_flag
C111 O111 H(1) 102.8 no
C132 O141 C141 115.5(4) no
C112 N121 C121 124.7(3) no
C112 N121 H(10) 118.0 no
C121 N121 H(10) 117.4 no
C122 N131 C131 120.0(3) no
C122 N131 C135 128.2(3) no
C131 N131 C135 111.7(3) no
C112 C111 C113 111.3(3) no
C112 C111 H(2) 108.5 no
C112 C111 O111 108.1(3) no
C113 C111 H(2) 108.0 no
C113 C111 O111 112.1(4) no
H(2) C111 O111 108.6 no
O112 C112 N121 124.2(3) no
O112 C112 C111 119.9(3) no
N121 C112 C111 115.9(3) no
C114 C113 C115 111.4(4) no
C114 C113 H(3) 107.7 no
C114 C113 C111 112.3(3) no
C115 C113 H(3) 107.1 no
C115 C113 C111 110.5(3) no
H(3) C113 C111 107.5 no
H(4) C114 H(5) 109.5 no
H(4) C114 H(6) 109.5 no
H(4) C114 C113 108.1 no
H(5) C114 H(6) 109.5 no
H(5) C114 C113 110.5 no
H(6) C114 C113 109.8 no
H(7) C115 H(8) 109.5 no
H(7) C115 H(9) 109.5 no
H(7) C115 C113 109.1 no
H(8) C115 H(9) 109.5 no
H(8) C115 C113 109.1 no
H(9) C115 C113 110.1 no
C122 C121 C123 110.3(3) no
C122 C121 H(11) 109.4 no
C122 C121 N121 106.4(3) no
C123 C121 H(11) 110.2 no
C123 C121 N121 110.8(4) no
H(11) C121 N121 109.7 no
O121 C122 N131 122.1(3) no
O121 C122 C121 120.0(3) no
N131 C122 C121 117.8(3) no
H(12) C123 H(13) 109.5 no
H(12) C123 H(14) 109.5 no
H(12) C123 C121 109.0 no
H(13) C123 H(14) 109.5 no
H(13) C123 C121 109.5 no
H(14) C123 C121 109.9 no
C132 C131 C133 110.0(4) no
C132 C131 H(21) 110.1 no
C132 C131 N131 112.4(4) no
C133 C131 H(21) 110.5 no
C133 C131 N131 103.3(3) no
H(21) C131 N131 110.3 no
O131 C132 O141 123.5(5) no
O131 C132 C131 127.2(4) no
O141 C132 C131 109.2(5) no
C134 C133 C136 39.7(6) no
C134 C133 H(19) 111.0 no
C134 C133 H(20) 110.9 no
C134 C133 C131 103.0(4) no
C136 C133 H(19) 135.5 no
C136 C133 H(20) 72.5 no
C136 C133 C131 109.1(6) no
H(19) C133 H(20) 109.5 no
H(19) C133 C131 110.6 no
H(20) C133 C131 111.6 no
C135 C134 C136 73.4(9) no
C135 C134 H(17) 110.5 no
C135 C134 H(18) 118.1 no
C135 C134 C133 105.0(5) no
C136 C134 H(17) 65.0 no
C136 C134 H(18) 167.8 no
H(17) C134 H(18) 111.6 no
H(17) C134 C133 107.5 no
H(18) C134 C133 103.2 no
C133 C134 C136 68.2(8) no
C136 C135 H(15) 76.0 no
C136 C135 H(16) 140.0 no
C136 C135 N131 102.3(5) no
H(15) C135 H(16) 109.5 no
H(15) C135 N131 111.2 no
H(15) C135 C134 111.3 no
H(16) C135 N131 111.3 no
H(16) C135 C134 111.6 no
N131 C135 C134 101.8(4) no
C134 C135 C136 38.1(6) no
H(17) C136 H(29) 95.1 no
H(29) C136 C133 122.4 no
H(29) C136 C134 152.0 no
H(29) C136 C135 122.4 no
C133 C136 C134 72.1(9) no
C134 C136 H(17) 57.0 no
C134 C136 C135 68.5(9) no
C135 C136 H(17) 102.9 no
C135 C136 C133 104.5(9) no
C142 C141 H(22) 108.0 no
C142 C141 H(23) 109.7 no
C142 C141 O141 111.5(5) no
H(22) C141 H(23) 109.5 no
H(22) C141 O141 108.6 no
H(23) C141 O141 109.7 no
C143 C142 C147 119.2(5) no
C143 C142 C141 120.7(5) no
C147 C142 C141 120.1(5) no
C144 C143 H(24) 118.9 no
C144 C143 C142 121.8(5) no
H(24) C143 C142 119.2 no
C145 C144 H(25) 120.7 no
C145 C144 C143 118.3(5) no
H(25) C144 C143 121.1 no
C146 C145 H(26) 119.6 no
C146 C145 C144 121.1(5) no
H(26) C145 C144 119.3 no
C147 C146 H(27) 120.3 no
C147 C146 C145 120.7(6) no
H(27) C146 C145 119.0 no
H(28) C147 C142 120.7 no
H(28) C147 C146 120.4 no
C142 C147 C146 118.9(5) no

loop_
_geom_bond_atom_site_label_1
_geom_bond_atom_site_label_2
_geom_bond_site_symmetry_1
_geom_bond_site_symmetry_2
_geom_bond_distance
_geom_bond_publ_flag
O111 C111 . . 1.431(5) no
O111 H(1) . . 0.930 no
O112 C112 . . 1.240(4) no
O121 C122 . . 1.237(5) no
O131 C132 . . 1.187(7) no
O141 C132 . . 1.349(5) no
O141 C141 . . 1.442(7) no
N121 C112 . . 1.314(4) no
N121 C121 . . 1.461(5) no
N121 H(10) . . 0.950 no
N131 C122 . . 1.340(5) no
N131 C131 . . 1.467(5) no
N131 C135 . . 1.476(5) no
C111 C112 . . 1.531(5) no
C111 C113 . . 1.529(5) no
C111 H(2) . . 0.950 no
C113 C114 . . 1.521(7) no
C113 C115 . . 1.521(6) no
C113 H(3) . . 0.950 no
C114 H(4) . . 0.950 no
C114 H(5) . . 0.950 no
C114 H(6) . . 0.950 no
C115 H(7) . . 0.950 no
C115 H(8) . . 0.950 no
C115 H(9) . . 0.950 no
C121 C122 . . 1.518(5) no
C121 C123 . . 1.536(6) no
C121 H(11) . . 0.950 no
C123 H(12) . . 0.950 no
C123 H(13) . . 0.950 no
C123 H(14) . . 0.950 no
C131 C132 . . 1.501(7) no
C131 C133 . . 1.525(7) no
C131 H(21) . . 0.950 no
C133 C134 . . 1.490(8) no
C133 C136 . . 1.449(13) no
C133 H(19) . . 0.950 no
C133 H(20) . . 0.950 no
C134 C135 . . 1.508(8) no
C134 C136 . . 1.004(13) no
C134 H(17) . . 0.990 no
C134 H(18) . . 1.010 no
C135 C136 . . 1.556(13) no
C135 H(15) . . 0.950 no
C135 H(16) . . 0.950 no
C136 H(17) . . 1.067 no
C136 H(29) . . 1.090 no
C141 C142 . . 1.506(7) no
C141 H(22) . . 0.950 no
C141 H(23) . . 0.950 no
C142 C143 . . 1.352(8) no
C142 C147 . . 1.406(8) no
C143 C144 . . 1.391(7) no
C143 H(24) . . 0.950 no
C144 C145 . . 1.387(8) no
C144 H(25) . . 0.950 no
C145 C146 . . 1.342(8) no
C145 H(26) . . 0.950 no
C146 C147 . . 1.396(8) no
C146 H(27) . . 0.950 no
C147 H(28) . . 0.950 no

loop_
_geom_hbond_atom_site_label_D
_geom_hbond_atom_site_label_H
_geom_hbond_atom_site_label_A
_geom_hbond_site_symmetry_A
_geom_hbond_distance_DH
_geom_hbond_distance_HA
_geom_hbond_distance_DA
_geom_hbond_angle_DHA
_geom_hbond_publ_flag
O111 H1 O112 1_655 0.93 1.93 2.814(4) 159 yes
N121 H10 O111 . 0.95 2.08 2.562(3) 110 yes
N121 H10 O121 . 0.95 2.25 2.628(4) 103 yes
C134 H17 O131 2_656 0.99 2.50 3.324(8) 142 no
C136 H17 O131 2_656 1.07 2.50 2.910(11) 102 no
C136 H29 O131 2_656 1.09 2.36 2.910(11) 110 no

loop_
_geom_torsion_atom_site_label_1
_geom_torsion_atom_site_label_2
_geom_torsion_atom_site_label_3
_geom_torsion_atom_site_label_4
_geom_torsion
_geom_torsion_publ_flag
O111 C111 C112 N121 6.4(6) yes
C111 C112 N121 C121 177.5(4) yes
C112 N121 C121 C122 -148.9(4) yes
N121 C121 C122 N131 156.4(4) yes
C121 C122 N131 C131 179.7(4) yes
C122 N131 C131 C132 -73.6(5) yes
N131 C131 C132 O141 167.0(3) yes
C131 C132 O141 C141 166.4(4) yes
C132 O141 C141 C142 -76.5(5) yes
H(1) O111 C111 C112 -131.1 no
H(1) O111 C111 C113 105.7 no
H(1) O111 C111 H(2) -13.5 no
C141 O141 C132 C131 166.4(3) no
C132 O141 C141 H(22) 42.3 no
C132 O141 C141 H(23) 161.9 no
C121 N121 C112 C111 177.5(4) no
H(10) N121 C112 O112 176.7 no
H(10) N121 C112 C111 -2.9 no
C112 N121 C121 C123 91.1(5) no
C112 N121 C121 H(11) -30.7 no
H(10) N121 C121 C122 31.4 no
H(10) N121 C121 C123 -88.5 no
H(10) N121 C121 H(11) 149.6 no
C131 N131 C122 O121 1.7(7) no
C135 N131 C122 O121 177.4(4) no
C135 N131 C122 C121 -4.6(7) no
C122 N131 C131 C133 167.9(4) no
C122 N131 C131 H(21) 49.7 no
C135 N131 C131 C132 110.1(4) no
C135 N131 C131 C133 -8.5(5) no
C135 N131 C131 H(21) -126.7 no
C122 N131 C135 C134 168.8(5) no
C122 N131 C135 C136 -152.2(6) no
C122 N131 C135 H(15) -72.6 no
C122 N131 C135 H(16) 49.8 no
C131 N131 C135 C134 -15.2(5) no
C131 N131 C135 C136 23.8(7) no
C131 N131 C135 H(15) 103.4 no
C131 N131 C135 H(16) -134.2 no
O111 C111 C112 O112 -173.2(4) no
C113 C111 C112 O112 -49.6(6) no
C113 C111 C112 N121 130.0(4) no
H(2) C111 C112 O112 69.2 no
H(2) C111 C112 N121 -111.2 no
O111 C111 C113 C114 66.5(4) no
O111 C111 C113 C115 -58.6(5) no
O111 C111 C113 H(3) -175.2 no
C112 C111 C113 C114 -54.8(5) no
C112 C111 C113 C115 -179.8(4) no
C112 C111 C113 H(3) 63.5 no
H(2) C111 C113 C114 -173.9 no
H(2) C111 C113 C115 61.0 no
H(2) C111 C113 H(3) -55.6 no
C111 C113 C114 H(4) 57.5 no
C111 C113 C114 H(5) 177.2 no
C111 C113 C114 H(6) -61.9 no
C115 C113 C114 H(4) -177.9 no
C115 C113 C114 H(5) -58.1 no
C115 C113 C114 H(6) 62.7 no
H(3) C113 C114 H(4) -60.8 no
H(3) C113 C114 H(5) 59.0 no
H(3) C113 C114 H(6) 179.7 no
C111 C113 C115 H(7) 63.4 no
C111 C113 C115 H(8) -177.0 no
C111 C113 C115 H(9) -56.8 no
C114 C113 C115 H(7) -62.2 no
C114 C113 C115 H(8) 57.4 no
C114 C113 C115 H(9) 177.6 no
H(3) C113 C115 H(7) -179.8 no
H(3) C113 C115 H(8) -60.1 no
H(3) C11 C1 H(9) 60.0 no
N121 C121 C122 O121 -25.5(6) no
C123 C121 C122 O121 94.7(5) no
C123 C121 C122 N131 -83.3(5) no
H(11) C121 C122 O121 -143.9 no
H(11) C121 C122 N131 38.0 no
N121 C121 C123 H(12) 178.2 no
N121 C121 C123 H(13) -62.1 no
N121 C121 C123 H(14) 58.2 no
C122 C121 C123 H(12) 60.6 no
C122 C121 C123 H(13) -179.7 no
C122 C121 C123 H(14) -59.4 no
H(11) C121 C123 H(12) -60.3 no
H(11) C121 C123 H(13) 59.4 no
H(11) C121 C123 H(14) 179.7 no
N131 C131 C132 O131 -16.9(7) no
C133 C131 C132 O131 97.7(6) no
C133 C131 C132 O141 -78.4(4) no
H(21) C131 C132 O131 -140.3 no
H(21) C131 C132 O141 43.6 no
N131 C131 C133 C134 29.1(5) no
N131 C131 C133 C136 -11.8(7) no
N131 C131 C133 H(19) 147.8 no
N131 C131 C133 H(20) -90.0 no
C132 C131 C133 C134 -91.1(5) no
C132 C131 C133 C136 -132.0(7) no
C132 C131 C133 H(19) 27.6 no
C132 C131 C133 H(20) 149.7 no
H(21) C131 C133 C134 147.1 no
H(21) C131 C133 C136 106.2 no
H(21) C131 C133 H(19) -94.2 no
H(21) C131 C133 H(20) 28.0 no
C131 C133 C134 C135 -39.5 no
C131 C133 C134 C136 -104.4(9) no
C131 C133 C134 H(17) -157.1 no
C131 C133 C134 H(18) 84.7 no
C136 C133 C134 C135 64.8(5) no
C136 C133 C134 H(17) -52.8 no
C136 C133 C134 H(18) -170.9 no
H(19) C133 C134 C135 -158.0 no
H(19) C133 C134 C136 137.2 no
H(19) C133 C134 H(17) 84.7 no
H(19) C133 C134 H(18) -33.7 no
H(20) C133 C134 C135 80.0 no
H(20) C133 C134 C136 15.2 no
H(20) C133 C134 H(17) -37.6 no
H(20) C133 C134 H(18) -155.7 no
C131 C133 C136 C134 87.4(9) no
C131 C133 C136 C135 26.2(9) no
C131 C133 C136 H(17) 134.3 no
C131 C133 C136 H(29) -119.2 no
C134 C133 C136 C135 -61.3(8) no
C134 C133 C136 H(17) 46.8 no
C134 C133 C136 H(29) 153.3 no
H(19) C133 C136 C134 -64.8 no
H(19) C133 C136 C135 -126.1 no
H(19) C133 C136 H(17) -18.0 no
H(19) C133 C136 H(29) 88.5 no
H(20) C133 C136 C134 -165.1 no
H(20) C133 C136 C135 133.6 no
H(20) C133 C136 H(17) -118.3 no
H(20) C133 C136 H(29) -11.8 no
C133 C134 C135 N131 33.6(6) no
C133 C134 C135 C136 -61.3(9) no
C133 C134 C135 H(15) -85.0 no
C133 C134 C135 H(16) 152.5 no
C136 C134 C135 N131 94.9(6) no
C136 C134 C135 H(15) -23.7 no
C136 C134 C135 H(16) -146.3 no
H(17) C134 C135 N131 149.2 no
H(17) C134 C135 C136 54.3 no
H(17) C134 C135 H(15) 30.7 no
H(17) C134 C135 H(16) -91.9 no
H(18) C134 C135 N131 -80.6 no
H(18) C134 C135 C136 -175.5 no
H(18) C134 C135 H(15) 160.8 no
H(18) C134 C135 H(16) 38.2 no
C133 C134 C136 C135 114.2(6) no
C133 C134 C136 H(17) -122.8 no
C133 C134 C136 H(29) -126.3 no
C135 C134 C136 C133 -114.2(6) no
C135 C134 C136 H(17) 122.8 no
C135 C134 C136 H(29) 119.6 no
H(17) C134 C136 C133 123.0 no
H(17) C134 C136 C135 -122.8 no
H(17) C134 C136 H(29) -3.3 no
H(18) C134 C136 C133 46.8 no
H(18) C134 C136 C135 159.8 no
H(18) C134 C136 H(17) -77.3 no
H(18) C134 C136 H(29) -80.7 no
C133 C134 H(17) C136 54.8 no
C135 C134 H(17) C136 -59.3 no
H(18) C134 H(17) C136 167.3 no
N131 C135 C136 C133 -29.8(8) no
N131 C135 C136 C134 -93.5(8) no
N131 C135 C136 H(17) -139.8 no
N131 C135 C136 H(29) 115.5 no
C134 C135 C136 C133 63.7(8) no
C134 C135 C136 H(17) -46.3 no
C134 C135 C136 H(29) -151.0 no
H(15) C135 C136 C133 -138.9 no
H(15) C135 C136 C134 157.3 no
H(15) C135 C136 H(17) 111.1 no
H(15) C135 C136 H(29) 6.3 no
H(16) C135 C136 C133 117.3 no
H(16) C135 C136 C134 53.5 no
H(16) C135 C136 H(17) 7.3 no
H(16) C135 C136 H(29) -97.4 no
C133 C136 H(17) C134 -55.9 no
C135 C136 H(17) C134 53.3 no
H(29) C136 H(17) C134 178.5 no
O141 C141 C142 C143 -50.8(6) no
O141 C141 C142 C147 128.6(5) no
H(22) C141 C142 C143 -170.0 no
H(22) C141 C142 C147 9.5 no
H(23) C141 C142 C143 70.8 no
H(23) C141 C142 C147 -109.7 no
C141 C142 C143 C144 179.5(4) no
C141 C142 C143 H(24) -0.9 no
C147 C142 C143 C144 0.0(7) no
C147 C142 C143 H(24) 179.6 no
C141 C142 C147 C146 178.2(4) no
C141 C142 C147 H(28) 0.2 no
C143 C142 C147 C146 -2.3(7) no
C143 C142 C147 H(28) 179.7 no
C142 C143 C144 C145 1.3(7) no
C142 C143 C144 H(25) -179.0 no
H(24) C143 C144 C145 -178.3 no
H(24) C143 C144 H(25) 1.4 no
C143 C144 C145 C146 -0.2(7) no
C143 C144 C145 H(26) -179.4 no
H(25) C144 C145 C146 -179.7 no
H(25) C144 C145 H(26) 0.9 no
C144 C145 C146 C147 -2.1(8) no
C144 C145 C146 H(27) 178.5 no
H(26) C145 C146 C147 177.1 no
H(26) C145 C146 H(27) -2.5 no
C145 C146 C147 C142 3.4(8) no
C145 C146 C147 H(28) -178.6 no
H(27) C146 C147 C142 -177.3 no
H(27) C146 C147 H(28) 0.7 no
